data_4109430
loop_
_publ_author_name
'Yi Wang'
'Hongming Li'
'Yong-Qiang Wang'
'Yan Liu'
'Bruce M. Foxman'
'Li Deng'

_publ_section_title
;
 Asymmetric Diels-Alder Reactions of 2-Pyrones with a Bifunctional Organic
 Catalyst
;
_journal_name_full 'Journal of the American Chemical Society'
_journal_page_first 6364
_journal_page_last 6365
_journal_paper_doi 10.1021/ja070859h
_journal_volume 129
_journal_year 2007
_chemical_absolute_configuration ad
_chemical_formula_moiety 'C40 H32 Cl5 N5 O16'
_chemical_formula_sum 'C8 H6.4 Cl N O3.2'
_chemical_formula_weight 205.33
_space_group_IT_number 1
_symmetry_cell_setting triclinic
_symmetry_space_group_name_Hall 'P 1'
_symmetry_space_group_name_H-M 'P 1'
_atom_sites_solution_hydrogens geom
_atom_sites_solution_primary direct
_audit_creation_date 07-02-01
_audit_creation_method CRYSTALS_ver_12.84
_cell_angle_alpha 70.9653(10)
_cell_angle_beta 89.3442(10)
_cell_angle_gamma 89.8008(10)
_cell_formula_units_Z 5
_cell_length_a 6.44440(10)
_cell_length_b 10.9410(2)
_cell_length_c 16.0581(3)
_cell_measurement_reflns_used 9911
_cell_measurement_temperature 294
_cell_measurement_theta_max 29
_cell_measurement_theta_min 3
_cell_volume 1070.25(3)
_computing_cell_refinement 'SAINT (Siemens ,1995)'
_computing_data_collection 'SMART (Siemens, 1993)'
_computing_data_reduction 'SAINT (Siemens ,1995)'
_computing_molecular_graphics 'CAMERON (Watkin et al., 1996)'
_computing_publication_material 'CRYSTALS (Betteridge et al., 2003)'
_computing_structure_refinement 'CRYSTALS (Betteridge et al., 2003)'
_computing_structure_solution 'SIR92 (Altomare et al., 1994)'
_diffrn_ambient_temperature 294
_diffrn_measured_fraction_theta_full 0.972
_diffrn_measured_fraction_theta_max 0.960
_diffrn_measurement_device_type 'Bruker KappaCCD ApexII'
_diffrn_measurement_method '\f & \w scans'
_diffrn_radiation_monochromator graphite
_diffrn_radiation_type 'Mo K\a'
_diffrn_radiation_wavelength 0.71073
_diffrn_reflns_av_R_equivalents 0.029
_diffrn_reflns_limit_h_max 8
_diffrn_reflns_limit_h_min -9
_diffrn_reflns_limit_k_max 15
_diffrn_reflns_limit_k_min -15
_diffrn_reflns_limit_l_max 23
_diffrn_reflns_limit_l_min -22
_diffrn_reflns_number 28537
_diffrn_reflns_theta_full 25.457
_diffrn_reflns_theta_max 31.045
_diffrn_reflns_theta_min 1.969
_diffrn_standards_number 0
_exptl_absorpt_coefficient_mu 0.419
_exptl_absorpt_correction_T_max 0.94
_exptl_absorpt_correction_T_min 0.89
_exptl_absorpt_correction_type multi-scan
_exptl_absorpt_process_details 'DENZO/SCALEPACK (Otwinowski & Minor, 1997)'
_exptl_crystal_colour colourless
_exptl_crystal_density_diffrn 1.576
_exptl_crystal_description acicular
_exptl_crystal_F_000 520
_exptl_crystal_size_max 0.42
_exptl_crystal_size_mid 0.28
_exptl_crystal_size_min 0.14
_refine_diff_density_max 1.09
_refine_diff_density_min -0.88
_refine_ls_abs_structure_details 'Flack (1983), 0 Friedel-pairs'
_refine_ls_abs_structure_Flack 0.04(5)
_refine_ls_extinction_method none
_refine_ls_goodness_of_fit_ref 0.9540
_refine_ls_hydrogen_treatment mixed
_refine_ls_matrix_type full
_refine_ls_number_parameters 623
_refine_ls_number_reflns 10723
_refine_ls_number_restraints 11
_refine_ls_R_factor_all 0.0602
_refine_ls_R_factor_gt 0.0492
_refine_ls_shift/su_max 0.005377
_refine_ls_structure_factor_coef Fsqd
_refine_ls_weighting_details
;
 Method= Modified Sheldrick 
 w=1/[\s^2^(F^2^) + ( 0.07P)^2^ + 0.35P] 
 ,where P=(max(Fo^2^,0) + 2Fc^2^)/3 
;
_refine_ls_weighting_scheme calc
_refine_ls_wR_factor_all 0.1298
_refine_ls_wR_factor_gt 0.1236
_refine_ls_wR_factor_ref 0.1298
_reflns_limit_h_max 8
_reflns_limit_h_min -9
_reflns_limit_k_max 15
_reflns_limit_k_min -15
_reflns_limit_l_max 23
_reflns_limit_l_min -22
_reflns_number_gt 8725
_reflns_number_total 10726
_reflns_threshold_expression I>2.0\s(I)
_oxford_diffrn_Wilson_B_factor 2.95
_oxford_diffrn_Wilson_scale 1.63
_oxford_refine_ls_scale 0.862(2)
_oxford_structure_analysis_title 'wy in P1'
_cod_data_source_file ja070859hrom20070206_025015.cif
_cod_data_source_block WY_15_2_cif
_cod_original_sg_symbol_H-M 'P 1 '
_cod_database_code 4109430

loop_
_symmetry_equiv_pos_as_xyz
x,y,z

loop_
_atom_site_label
_atom_site_type_symbol
_atom_site_fract_x
_atom_site_fract_y
_atom_site_fract_z
_atom_site_U_iso_or_equiv
_atom_site_occupancy
_atom_site_adp_type
_atom_site_refinement_flags_posn
_atom_site_disorder_assembly
Cl1 Cl 0.06422(15) 0.16125(10) 0.21301(6) 0.0453 1.0000 Uani . .
Cl11 Cl 1.04074(14) 0.73549(9) 0.88504(7) 0.0436 1.0000 Uani . .
Cl21 Cl 0.27948(16) 0.72181(10) 0.08709(7) 0.0489 1.0000 Uani . .
Cl31 Cl 0.45459(19) 0.62295(12) 0.65643(11) 0.0776 1.0000 Uani . .
Cl41 Cl 0.29911(14) -0.01476(9) 0.41347(6) 0.0413 1.0000 Uani . .
O1 O -0.2548(3) 0.1952(3) 0.06443(19) 0.0439 1.0000 Uani D .
O2 O 0.2842(3) 0.1793(2) 0.00551(16) 0.0352 1.0000 Uani . .
O3 O 0.0474(4) 0.0240(2) 0.04797(19) 0.0488 1.0000 Uani . .
O11 O 0.7656(4) 0.8338(2) 0.72987(15) 0.0377 1.0000 Uani D .
O12 O 0.8454(4) 1.0657(2) 0.84280(18) 0.0461 1.0000 Uani . .
O13 O 0.9982(5) 1.0484(3) 0.7224(2) 0.0566 1.0000 Uani . .
O21 O 0.6063(4) 0.6128(3) 0.23332(19) 0.0444 1.0000 Uani D .
O22 O 0.0719(4) 0.5436(2) 0.30125(17) 0.0387 1.0000 Uani . .
O23 O 0.2979(4) 0.4272(2) 0.25333(19) 0.0493 1.0000 Uani . .
O31 O 0.8782(4) 0.5656(3) 0.74734(17) 0.0472 1.0000 Uani D .
O32 O 0.8813(6) 0.5764(3) 0.52115(18) 0.0622 1.0000 Uani . .
O33 O 0.9650(5) 0.7274(3) 0.5784(2) 0.0571 1.0000 Uani . .
O41 O 0.5813(4) -0.0381(2) 0.56929(15) 0.0374 1.0000 Uani D .
O42 O 0.5195(4) 0.2926(2) 0.43173(17) 0.0427 1.0000 Uani . .
O43 O 0.3553(5) 0.1820(3) 0.5553(2) 0.0551 1.0000 Uani . .
O50 O 0.2080(4) 0.8953(3) 0.6368(2) 0.0546 1.0000 Uani D .
N1 N -0.1965(6) 0.4634(4) 0.1355(3) 0.0652 1.0000 Uani . .
N11 N 0.5289(6) 0.5996(3) 0.9220(3) 0.0597 1.0000 Uani . .
N21 N 0.5488(7) 0.9499(3) 0.1616(3) 0.0649 1.0000 Uani . .
N31 N 0.5035(8) 0.3081(4) 0.8096(3) 0.0756 1.0000 Uani . .
N41 N 0.8072(6) -0.1232(4) 0.3792(3) 0.0586 1.0000 Uani . .
C1 C 0.0512(4) 0.2926(3) 0.10995(19) 0.0290 1.0000 Uani . .
C2 C -0.0554(4) 0.2401(3) 0.0399(2) 0.0280 1.0000 Uani . .
C3 C -0.0471(5) 0.3479(3) -0.0466(2) 0.0331 1.0000 Uani . .
C4 C 0.1415(5) 0.3894(3) -0.0734(2) 0.0338 1.0000 Uani . .
C5 C 0.3066(4) 0.3192(3) -0.0111(2) 0.0303 1.0000 Uani . .
C6 C 0.2711(5) 0.3406(3) 0.0769(2) 0.0322 1.0000 Uani . .
C7 C -0.0873(5) 0.3904(3) 0.1247(2) 0.0387 1.0000 Uani . .
C8 C 0.0944(5) 0.1353(3) 0.0316(2) 0.0305 1.0000 Uani . .
C11 C 0.7822(4) 0.7956(3) 0.8866(2) 0.0298 1.0000 Uani . .
C12 C 0.7300(5) 0.8938(3) 0.79355(19) 0.0290 1.0000 Uani . .
C13 C 0.5127(5) 0.9396(3) 0.8001(2) 0.0406 1.0000 Uani . .
C14 C 0.4871(6) 0.9980(4) 0.8598(3) 0.0500 1.0000 Uani . .
C15 C 0.6845(6) 1.0039(4) 0.9079(3) 0.0434 1.0000 Uani . .
C16 C 0.7608(6) 0.8672(3) 0.9552(2) 0.0400 1.0000 Uani . .
C17 C 0.8724(5) 1.0092(3) 0.7812(2) 0.0375 1.0000 Uani . .
C18 C 0.6401(6) 0.6854(3) 0.9055(2) 0.0379 1.0000 Uani . .
C21 C 0.2990(5) 0.7541(3) 0.1893(2) 0.0305 1.0000 Uani . .
C22 C 0.4088(4) 0.6360(3) 0.2582(2) 0.0293 1.0000 Uani . .
C23 C 0.4105(5) 0.6655(3) 0.3439(2) 0.0345 1.0000 Uani . .
C24 C 0.2235(6) 0.6822(3) 0.3734(2) 0.0409 1.0000 Uani . .
C25 C 0.0548(5) 0.6693(3) 0.3148(2) 0.0344 1.0000 Uani . 1
C26 C 0.0815(5) 0.7724(3) 0.2249(2) 0.0380 1.0000 Uani . 1
C27 C 0.2572(5) 0.5235(3) 0.2701(2) 0.0324 1.0000 Uani . .
C28 C 0.4365(6) 0.8675(3) 0.1728(2) 0.0434 1.0000 Uani . .
C31 C 0.6151(6) 0.4836(3) 0.6679(2) 0.0426 1.0000 Uani . .
C32 C 0.8485(5) 0.5212(3) 0.6781(2) 0.0360 1.0000 Uani . .
C33 C 0.9736(7) 0.4033(4) 0.6855(3) 0.0519 1.0000 Uani . .
C34 C 0.9551(8) 0.3613(4) 0.6164(4) 0.0665 1.0000 Uani . .
C35 C 0.8150(9) 0.4417(4) 0.5484(3) 0.0623 1.0000 Uani . .
C36 C 0.5944(8) 0.4378(5) 0.5871(3) 0.0642 1.0000 Uani . .
C37 C 0.9052(6) 0.6206(3) 0.5896(2) 0.0408 1.0000 Uani . .
C38 C 0.5517(7) 0.3812(4) 0.7505(3) 0.0509 1.0000 Uani . .
C41 C 0.5586(4) 0.0468(3) 0.40698(19) 0.0278 1.0000 Uani . .
C42 C 0.6113(4) 0.0694(3) 0.49626(19) 0.0286 1.0000 Uani . .
C43 C 0.8358(5) 0.1141(3) 0.4866(2) 0.0353 1.0000 Uani . .
C44 C 0.8678(5) 0.2199(3) 0.4188(2) 0.0396 1.0000 Uani . .
C45 C 0.6753(5) 0.2740(3) 0.3690(2) 0.0376 1.0000 Uani . .
C46 C 0.5798(5) 0.1776(3) 0.3311(2) 0.0351 1.0000 Uani . .
C47 C 0.4802(5) 0.1851(3) 0.4986(2) 0.0354 1.0000 Uani . .
C48 C 0.6982(5) -0.0503(3) 0.3930(2) 0.0340 1.0000 Uani . .
H31 H -0.1676 0.3833 -0.0792 0.0393 1.0000 Uiso R .
H41 H 0.1698 0.4569 -0.1271 0.0386 1.0000 Uiso R .
H51 H 0.4407 0.3481 -0.0342 0.0357 1.0000 Uiso R .
H61 H 0.2829 0.4300 0.0697 0.0413 1.0000 Uiso R .
H62 H 0.3709 0.2934 0.1181 0.0413 1.0000 Uiso R .
H131 H 0.4030 0.9280 0.7644 0.0492 1.0000 Uiso R .
H141 H 0.3582 1.0322 0.8713 0.0638 1.0000 Uiso R .
H151 H 0.6631 1.0499 0.9482 0.0555 1.0000 Uiso R .
H161 H 0.8918 0.8705 0.9809 0.0500 1.0000 Uiso R .
H162 H 0.6640 0.8232 0.9999 0.0500 1.0000 Uiso R .
H231 H 0.5344 0.6715 0.3738 0.0428 1.0000 Uiso R .
H241 H 0.1996 0.7007 0.4266 0.0507 1.0000 Uiso R .
H251 H -0.0768 0.6775 0.3397 0.0421 1.0000 Uiso R 1
H261 H 0.0711 0.8558 0.2307 0.0448 1.0000 Uiso R 1
H262 H -0.0223 0.7628 0.1859 0.0448 1.0000 Uiso R 1
H331 H 1.0586 0.3617 0.7346 0.0608 1.0000 Uiso R .
H341 H 1.0247 0.2871 0.6117 0.0824 1.0000 Uiso R .
H351 H 0.8140 0.4117 0.4992 0.0801 1.0000 Uiso R .
H361 H 0.5056 0.4940 0.5447 0.0796 1.0000 Uiso R .
H362 H 0.5404 0.3524 0.6045 0.0796 1.0000 Uiso R .
H431 H 0.9426 0.0703 0.5252 0.0432 1.0000 Uiso R .
H441 H 1.0008 0.2583 0.4032 0.0489 1.0000 Uiso R .
H451 H 0.7042 0.3534 0.3238 0.0434 1.0000 Uiso R .
H461 H 0.6665 0.1673 0.2856 0.0416 1.0000 Uiso R .
H462 H 0.4468 0.2069 0.3079 0.0416 1.0000 Uiso R .
H1001 H -0.245(5) 0.118(3) 0.094(2) 0.017(7) 1.0000 Uiso D .
H1011 H 0.715(6) 0.883(3) 0.682(2) 0.033(9) 1.0000 Uiso D .
H1021 H 0.594(6) 0.587(4) 0.195(2) 0.028(10) 1.0000 Uiso D .
H1031 H 0.906(15) 0.658(5) 0.735(6) 0.15(3) 1.0000 Uiso D .
H1041 H 0.474(5) -0.038(5) 0.588(3) 0.054(14) 1.0000 Uiso D .
H1051 H 0.121(7) 0.915(5) 0.666(3) 0.058(14) 1.0000 Uiso D .
H1052 H 0.144(7) 0.853(7) 0.612(5) 0.13(3) 1.0000 Uiso D .

loop_
_atom_site_aniso_label
_atom_site_aniso_U_11
_atom_site_aniso_U_22
_atom_site_aniso_U_33
_atom_site_aniso_U_23
_atom_site_aniso_U_13
_atom_site_aniso_U_12
Cl1 0.0471(5) 0.0500(5) 0.0329(4) -0.0055(3) -0.0014(3) 0.0012(4)
Cl11 0.0343(4) 0.0486(5) 0.0476(5) -0.0150(4) -0.0088(3) 0.0065(3)
Cl21 0.0551(5) 0.0572(5) 0.0362(4) -0.0179(4) -0.0022(4) -0.0010(4)
Cl31 0.0490(6) 0.0544(6) 0.1268(11) -0.0257(7) -0.0182(7) 0.0120(5)
Cl41 0.0301(4) 0.0516(5) 0.0467(4) -0.0220(4) -0.0049(3) -0.0050(3)
O1 0.0218(11) 0.0374(13) 0.0644(16) -0.0054(12) -0.0041(10) -0.0078(9)
O2 0.0324(12) 0.0296(11) 0.0469(13) -0.0170(10) -0.0008(9) 0.0061(8)
O3 0.0608(17) 0.0251(11) 0.0636(16) -0.0182(11) -0.0137(13) -0.0023(10)
O11 0.0517(14) 0.0352(12) 0.0289(11) -0.0141(9) -0.0060(10) 0.0067(10)
O12 0.0462(15) 0.0361(12) 0.0616(15) -0.0238(11) 0.0044(12) -0.0124(10)
O13 0.0616(19) 0.0392(14) 0.0638(17) -0.0103(12) 0.0223(14) -0.0103(12)
O21 0.0239(11) 0.0604(16) 0.0585(16) -0.0325(14) 0.0004(10) 0.0083(10)
O22 0.0334(12) 0.0259(10) 0.0569(14) -0.0136(10) 0.0003(10) -0.0051(8)
O23 0.0572(16) 0.0308(12) 0.0654(17) -0.0230(12) -0.0148(13) 0.0108(11)
O31 0.0616(17) 0.0423(14) 0.0417(13) -0.0188(11) -0.0139(12) 0.0065(12)
O32 0.098(3) 0.0504(16) 0.0414(14) -0.0199(12) 0.0181(14) -0.0260(15)
O33 0.070(2) 0.0363(14) 0.0640(18) -0.0151(13) -0.0088(14) -0.0147(12)
O41 0.0310(12) 0.0457(13) 0.0305(11) -0.0056(10) -0.0026(9) 0.0008(9)
O42 0.0442(14) 0.0345(12) 0.0541(15) -0.0208(11) -0.0005(11) 0.0088(10)
O43 0.0536(17) 0.0584(17) 0.0676(18) -0.0406(15) 0.0186(13) -0.0031(12)
O50 0.0386(15) 0.0678(19) 0.0674(19) -0.0360(15) 0.0148(13) -0.0171(12)
N1 0.060(2) 0.070(3) 0.076(3) -0.038(2) 0.0031(19) 0.0226(19)
N11 0.062(2) 0.0466(19) 0.070(2) -0.0190(17) 0.0045(18) -0.0200(16)
N21 0.062(2) 0.0423(18) 0.080(3) -0.0055(17) 0.0016(19) -0.0215(16)
N31 0.086(3) 0.064(3) 0.076(3) -0.024(2) 0.022(2) -0.004(2)
N41 0.061(2) 0.057(2) 0.069(2) -0.0359(18) -0.0010(17) 0.0186(17)
C1 0.0249(13) 0.0300(14) 0.0322(14) -0.0105(11) 0.0011(10) 0.0006(10)
C2 0.0206(12) 0.0289(14) 0.0342(14) -0.0101(11) -0.0014(10) -0.0005(9)
C3 0.0318(15) 0.0302(15) 0.0350(15) -0.0071(12) -0.0068(12) 0.0039(11)
C4 0.0377(16) 0.0282(14) 0.0318(15) -0.0046(12) 0.0017(12) 0.0007(11)
C5 0.0227(13) 0.0307(14) 0.0362(15) -0.0094(12) 0.0053(11) -0.0015(10)
C6 0.0254(13) 0.0359(15) 0.0410(16) -0.0202(13) -0.0026(11) -0.0039(10)
C7 0.0358(17) 0.0426(18) 0.0429(17) -0.0212(15) 0.0059(13) 0.0002(13)
C8 0.0380(15) 0.0230(13) 0.0312(14) -0.0098(11) -0.0090(12) 0.0028(11)
C11 0.0261(13) 0.0291(14) 0.0351(15) -0.0115(12) -0.0008(11) -0.0042(10)
C12 0.0302(14) 0.0256(13) 0.0331(15) -0.0120(11) -0.0028(11) 0.0015(10)
C13 0.0290(16) 0.0427(18) 0.0518(19) -0.0176(15) -0.0065(13) 0.0036(12)
C14 0.0326(18) 0.055(2) 0.071(3) -0.032(2) 0.0044(16) 0.0029(15)
C15 0.0397(19) 0.049(2) 0.051(2) -0.0295(16) 0.0053(15) -0.0069(14)
C16 0.0434(18) 0.0442(19) 0.0368(16) -0.0192(14) -0.0009(13) -0.0074(14)
C17 0.0382(17) 0.0246(14) 0.0470(18) -0.0082(13) 0.0028(13) -0.0007(11)
C18 0.0434(18) 0.0331(16) 0.0363(16) -0.0100(13) 0.0036(13) -0.0062(13)
C21 0.0301(14) 0.0293(14) 0.0326(14) -0.0111(11) 0.0028(11) -0.0003(10)
C22 0.0222(13) 0.0283(14) 0.0387(15) -0.0125(12) -0.0021(11) 0.0040(10)
C23 0.0315(15) 0.0371(16) 0.0374(16) -0.0154(13) -0.0023(12) -0.0031(11)
C24 0.051(2) 0.0387(17) 0.0377(17) -0.0192(14) 0.0094(14) -0.0086(14)
C25 0.0276(15) 0.0299(15) 0.0476(18) -0.0154(13) 0.0101(12) -0.0007(11)
C26 0.0259(14) 0.0308(15) 0.055(2) -0.0115(14) 0.0029(13) 0.0068(11)
C27 0.0335(15) 0.0226(13) 0.0418(16) -0.0113(12) -0.0081(12) 0.0044(10)
C28 0.0423(19) 0.0369(17) 0.0425(18) -0.0018(14) 0.0052(14) -0.0011(14)
C31 0.0423(19) 0.0411(18) 0.0451(19) -0.0150(15) -0.0017(14) -0.0031(14)
C32 0.0387(17) 0.0367(16) 0.0355(16) -0.0160(13) -0.0017(12) 0.0020(12)
C33 0.048(2) 0.0396(19) 0.065(2) -0.0120(18) 0.0073(18) 0.0077(15)
C34 0.077(3) 0.041(2) 0.092(3) -0.038(2) 0.031(3) -0.007(2)
C35 0.094(4) 0.051(2) 0.053(2) -0.032(2) 0.017(2) -0.021(2)
C36 0.080(3) 0.064(3) 0.053(2) -0.025(2) -0.006(2) -0.030(2)
C37 0.0403(18) 0.0379(17) 0.0446(18) -0.0141(14) 0.0029(14) -0.0061(13)
C38 0.048(2) 0.057(2) 0.055(2) -0.028(2) 0.0120(17) -0.0032(17)
C41 0.0268(13) 0.0287(14) 0.0306(14) -0.0132(11) -0.0034(10) 0.0040(10)
C42 0.0251(13) 0.0336(15) 0.0288(13) -0.0126(11) -0.0018(10) 0.0009(10)
C43 0.0254(14) 0.0455(18) 0.0386(16) -0.0186(14) -0.0042(12) -0.0006(11)
C44 0.0335(16) 0.0400(17) 0.0485(19) -0.0185(15) 0.0026(13) -0.0072(12)
C45 0.0424(18) 0.0292(15) 0.0382(17) -0.0068(13) 0.0017(13) 0.0000(12)
C46 0.0411(17) 0.0353(16) 0.0288(14) -0.0105(12) -0.0005(12) 0.0061(12)
C47 0.0308(15) 0.0407(17) 0.0442(17) -0.0270(14) -0.0007(12) -0.0022(12)
C48 0.0385(16) 0.0324(15) 0.0357(15) -0.0172(13) -0.0026(12) 0.0030(12)

loop_
_atom_type_symbol
_atom_type_scat_dispersion_real
_atom_type_scat_dispersion_imag
_atom_type_scat_Cromer_Mann_a1
_atom_type_scat_Cromer_Mann_b1
_atom_type_scat_Cromer_Mann_a2
_atom_type_scat_Cromer_Mann_b2
_atom_type_scat_Cromer_Mann_a3
_atom_type_scat_Cromer_Mann_b3
_atom_type_scat_Cromer_Mann_a4
_atom_type_scat_Cromer_Mann_b4
_atom_type_scat_Cromer_Mann_c
_atom_type_scat_source
C 0.0033 0.0016 2.3100 20.8439 1.0200 10.2075 1.5886 0.5687 0.8650 51.6512 0.2156 'International Tables Vol C 4.2.6.8 and 6.1.1.4'
H 0.0000 0.0000 0.4930 10.5109 0.3229 26.1257 0.1402 3.1424 0.0408 57.7998 0.0030 'International Tables Vol C 4.2.6.8 and 6.1.1.4'
O 0.0106 0.0060 3.0485 13.2771 2.2868 5.7011 1.5463 0.3239 0.8670 32.9089 0.2508 'International Tables Vol C 4.2.6.8 and 6.1.1.4'
Cl 0.1484 0.1585 11.4604 0.0104 7.1964 1.1662 6.2556 18.5194 1.6455 47.7784 -9.5574 'International Tables Vol C 4.2.6.8 and 6.1.1.4'
N 0.0061 0.0033 12.2126 0.0057 3.1322 9.8933 2.0125 28.9975 1.1663 0.5826 -11.5290 'International Tables Vol C 4.2.6.8 and 6.1.1.4'

loop_
_geom_angle_atom_site_label_1
_geom_angle_atom_site_label_2
_geom_angle_atom_site_label_3
_geom_angle
_geom_angle_publ_flag
C2 O1 H1001 107(2) no
C5 O2 C8 113.4(2) yes
C12 O11 H1011 107(3) no
C15 O12 C17 113.3(2) yes
C22 O21 H1021 106(3) no
C25 O22 C27 113.3(2) yes
C32 O31 H1031 118(5) no
C35 O32 C37 112.9(3) yes
C42 O41 H1041 110(4) no
C45 O42 C47 113.1(2) yes
H1051 O50 H1052 103.4(10) no
Cl1 C1 C2 108.03(19) yes
Cl1 C1 C6 110.3(2) yes
C2 C1 C6 108.9(2) yes
Cl1 C1 C7 106.8(2) yes
C2 C1 C7 107.4(2) yes
C6 C1 C7 115.2(3) yes
C1 C2 O1 112.8(2) yes
C1 C2 C3 106.7(2) yes
O1 C2 C3 112.8(2) yes
C1 C2 C8 103.8(2) yes
O1 C2 C8 113.5(2) yes
C3 C2 C8 106.6(2) yes
C2 C3 C4 114.3(3) yes
C2 C3 H31 122.9 no
C4 C3 H31 122.8 no
C3 C4 C5 113.2(3) yes
C3 C4 H41 123.4 no
C5 C4 H41 123.5 no
C4 C5 O2 109.0(2) yes
C4 C5 C6 108.7(2) yes
O2 C5 C6 106.5(2) yes
C4 C5 H51 110.8 no
O2 C5 H51 110.8 no
C6 C5 H51 110.8 no
C1 C6 C5 108.0(2) yes
C1 C6 H61 109.8 no
C5 C6 H61 109.9 no
C1 C6 H62 109.8 no
C5 C6 H62 109.8 no
H61 C6 H62 109.5 no
C1 C7 N1 178.4(4) yes
C2 C8 O2 113.4(2) yes
C2 C8 O3 123.9(3) yes
O2 C8 O3 122.7(3) yes
Cl11 C11 C12 109.5(2) yes
Cl11 C11 C16 110.8(2) yes
C12 C11 C16 108.1(2) yes
Cl11 C11 C18 107.6(2) yes
C12 C11 C18 108.7(2) yes
C16 C11 C18 112.1(3) yes
C11 C12 O11 108.8(2) yes
C11 C12 C13 106.3(3) yes
O11 C12 C13 116.2(3) yes
C11 C12 C17 105.7(2) yes
O11 C12 C17 112.2(3) yes
C13 C12 C17 106.9(3) yes
C12 C13 C14 114.2(3) yes
C12 C13 H131 122.9 no
C14 C13 H131 122.9 no
C13 C14 C15 112.6(3) yes
C13 C14 H141 123.7 no
C15 C14 H141 123.7 no
C14 C15 O12 108.5(3) yes
C14 C15 C16 109.4(3) yes
O12 C15 C16 106.1(3) yes
C14 C15 H151 110.8 no
O12 C15 H151 111.0 no
C16 C15 H151 110.9 no
C11 C16 C15 108.2(3) yes
C11 C16 H161 109.8 no
C15 C16 H161 109.7 no
C11 C16 H162 109.8 no
C15 C16 H162 109.8 no
H161 C16 H162 109.5 no
C12 C17 O12 113.3(3) yes
C12 C17 O13 124.9(3) yes
O12 C17 O13 121.9(3) yes
C11 C18 N11 178.6(4) yes
Cl21 C21 C22 108.5(2) yes
Cl21 C21 C26 110.7(2) yes
C22 C21 C26 109.1(2) yes
Cl21 C21 C28 106.8(2) yes
C22 C21 C28 107.6(3) yes
C26 C21 C28 114.0(3) yes
C21 C22 O21 113.7(3) yes
C21 C22 C23 106.1(2) yes
O21 C22 C23 111.1(2) yes
C21 C22 C27 103.8(2) yes
O21 C22 C27 114.1(3) yes
C23 C22 C27 107.4(3) yes
C22 C23 C24 113.9(3) yes
C22 C23 H231 123.1 no
C24 C23 H231 123.0 no
C23 C24 C25 112.9(3) yes
C23 C24 H241 123.7 no
C25 C24 H241 123.4 no
C24 C25 O22 109.3(3) yes
C24 C25 C26 109.3(3) yes
O22 C25 C26 107.1(3) yes
C24 C25 H251 110.4 no
O22 C25 H251 110.3 no
C26 C25 H251 110.5 no
C21 C26 C25 107.5(2) yes
C21 C26 H261 109.9 no
C25 C26 H261 109.8 no
C21 C26 H262 110.1 no
C25 C26 H262 110.1 no
H261 C26 H262 109.5 no
C22 C27 O22 113.0(2) yes
C22 C27 O23 124.4(3) yes
O22 C27 O23 122.6(3) yes
C21 C28 N21 176.7(4) yes
Cl31 C31 C32 108.4(2) yes
Cl31 C31 C36 110.8(3) yes
C32 C31 C36 110.2(3) yes
Cl31 C31 C38 107.8(3) yes
C32 C31 C38 107.9(3) yes
C36 C31 C38 111.6(3) yes
C31 C32 O31 113.6(3) yes
C31 C32 C33 105.9(3) yes
O31 C32 C33 112.4(3) yes
C31 C32 C37 104.7(3) yes
O31 C32 C37 112.9(3) yes
C33 C32 C37 106.6(3) yes
C32 C33 C34 113.7(4) yes
C32 C33 H331 123.3 no
C34 C33 H331 123.0 no
C33 C34 C35 113.1(4) yes
C33 C34 H341 123.5 no
C35 C34 H341 123.4 no
C34 C35 O32 110.0(4) yes
C34 C35 C36 109.8(4) yes
O32 C35 C36 106.4(4) yes
C34 C35 H351 110.1 no
O32 C35 H351 110.2 no
C36 C35 H351 110.4 no
C35 C36 C31 106.0(3) yes
C35 C36 H361 110.1 no
C31 C36 H361 110.4 no
C35 C36 H362 110.5 no
C31 C36 H362 110.2 no
H361 C36 H362 109.5 no
C32 C37 O32 113.2(3) yes
C32 C37 O33 125.8(3) yes
O32 C37 O33 121.0(3) yes
C31 C38 N31 179.0(5) yes
Cl41 C41 C42 109.05(19) yes
Cl41 C41 C46 110.8(2) yes
C42 C41 C46 108.5(2) yes
Cl41 C41 C48 107.6(2) yes
C42 C41 C48 109.8(2) yes
C46 C41 C48 111.1(3) yes
C41 C42 O41 113.6(2) yes
C41 C42 C43 105.3(2) yes
O41 C42 C43 111.8(2) yes
C41 C42 C47 106.0(2) yes
O41 C42 C47 112.9(3) yes
C43 C42 C47 106.5(2) yes
C42 C43 C44 113.2(3) yes
C42 C43 H431 123.5 no
C44 C43 H431 123.3 no
C43 C44 C45 113.8(3) yes
C43 C44 H441 123.1 no
C45 C44 H441 123.1 no
C44 C45 O42 108.4(3) yes
C44 C45 C46 110.7(3) yes
O42 C45 C46 105.4(3) yes
C44 C45 H451 110.7 no
O42 C45 H451 110.8 no
C46 C45 H451 110.8 no
C41 C46 C45 107.6(2) yes
C41 C46 H461 109.9 no
C45 C46 H461 110.0 no
C41 C46 H462 109.8 no
C45 C46 H462 110.0 no
H461 C46 H462 109.5 no
C42 C47 O42 113.5(3) yes
C42 C47 O43 124.3(3) yes
O42 C47 O43 122.2(3) yes
C41 C48 N41 177.6(4) yes

loop_
_geom_bond_atom_site_label_1
_geom_bond_atom_site_label_2
_geom_bond_distance
_geom_bond_publ_flag
Cl1 C1 1.806(3) yes
Cl11 C11 1.792(3) yes
Cl21 C21 1.794(3) yes
Cl31 C31 1.800(4) yes
Cl41 C41 1.794(3) yes
O1 C2 1.383(3) yes
O1 H1001 0.83(3) no
O2 C5 1.472(4) yes
O2 C8 1.328(4) yes
O3 C8 1.198(4) yes
O11 C12 1.401(4) yes
O11 H1011 0.85(3) no
O12 C15 1.463(5) yes
O12 C17 1.336(4) yes
O13 C17 1.205(4) yes
O21 C22 1.377(4) yes
O21 H1021 0.75(3) no
O22 C25 1.465(4) yes
O22 C27 1.334(4) yes
O23 C27 1.197(4) yes
O31 C32 1.366(4) yes
O31 H1031 0.98(4) no
O32 C35 1.458(5) yes
O32 C37 1.349(4) yes
O33 C37 1.188(4) yes
O41 C42 1.376(4) yes
O41 H1041 0.75(3) no
O42 C45 1.474(4) yes
O42 C47 1.331(4) yes
O43 C47 1.200(4) yes
O50 H1051 0.80(4) no
O50 H1052 0.81(4) no
N1 C7 1.117(5) yes
N11 C18 1.141(5) yes
N21 C28 1.124(5) yes
N31 C38 1.066(6) yes
N41 C48 1.135(4) yes
C1 C2 1.584(4) yes
C1 C6 1.540(4) yes
C1 C7 1.467(4) yes
C2 C3 1.502(4) yes
C2 C8 1.534(4) yes
C3 C4 1.316(4) yes
C3 H31 0.950 no
C4 C5 1.497(4) yes
C4 H41 0.950 no
C5 C6 1.520(4) yes
C5 H51 0.950 no
C6 H61 0.950 no
C6 H62 0.950 no
C11 C12 1.569(4) yes
C11 C16 1.550(4) yes
C11 C18 1.466(4) yes
C12 C13 1.500(4) yes
C12 C17 1.522(4) yes
C13 C14 1.321(5) yes
C13 H131 0.950 no
C14 C15 1.508(5) yes
C14 H141 0.950 no
C15 C16 1.523(5) yes
C15 H151 0.950 no
C16 H161 0.950 no
C16 H162 0.950 no
C21 C22 1.573(4) yes
C21 C26 1.544(4) yes
C21 C28 1.477(5) yes
C22 C23 1.513(4) yes
C22 C27 1.535(4) yes
C23 C24 1.324(5) yes
C23 H231 0.950 no
C24 C25 1.483(5) yes
C24 H241 0.950 no
C25 C26 1.523(5) yes
C25 H251 0.950 no
C26 H261 0.950 no
C26 H262 0.950 no
C31 C32 1.585(5) yes
C31 C36 1.543(5) yes
C31 C38 1.485(6) yes
C32 C33 1.491(5) yes
C32 C37 1.523(5) yes
C33 C34 1.339(7) yes
C33 H331 0.950 no
C34 C35 1.474(8) yes
C34 H341 0.950 no
C35 C36 1.540(7) yes
C35 H351 0.950 no
C36 H361 0.950 no
C36 H362 0.950 no
C41 C42 1.573(4) yes
C41 C46 1.554(4) yes
C41 C48 1.460(4) yes
C42 C43 1.518(4) yes
C42 C47 1.530(4) yes
C43 C44 1.320(5) yes
C43 H431 0.950 no
C44 C45 1.496(5) yes
C44 H441 0.950 no
C45 C46 1.515(5) yes
C45 H451 0.950 no
C46 H461 0.950 no
C46 H462 0.950 no

loop_
_geom_hbond_atom_site_label_D
_geom_hbond_atom_site_label_H
_geom_hbond_atom_site_label_A
_geom_hbond_site_symmetry_A
_geom_hbond_angle_DHA
_geom_hbond_distance_DH
_geom_hbond_distance_HA
_geom_hbond_distance_DA
_geom_hbond_publ_flag
O11 H1011 O41 1_565 168 0.85 1.94 2.779(2) yes
O31 H1031 O11 . 143 0.98 2.10 2.945(2) yes
O41 H1041 O50 1_545 158 0.75 1.92 2.633(2) yes
O50 H1051 O13 1_455 150 0.80 2.10 2.822(2) yes
O50 H1052 O33 1_455 168 0.81 2.01 2.807(2) yes
